data_1551645
loop_
_publ_author_name
'AKITA, Motoko'
'KIMURA, Yuko'
'KOBAYASHI, Keiji'

_publ_section_title
;
 Crystal Structure of
 2-(&lt;i&gt;p&lt;/i&gt;-Anilinophenyl)-2-phenylindan-1,3-dione and Its
 Unexpected Formation
;
_journal_issue 0
_journal_name_full 'X-ray Structure Analysis Online'
_journal_page_first 13
_journal_paper_doi 10.2116/xraystruct.31.13
_journal_volume 31
_journal_year 2015
_chemical_formula_moiety 'C27 H19 N O2'
_chemical_formula_sum 'C27 H19 N O2'
_chemical_formula_weight 389.1416
_space_group_IT_number 14
_space_group_name_Hall '-P 2yn'
_space_group_name_H-M_alt 'P 1 21/n 1'
_symmetry_cell_setting monoclinic
_symmetry_Int_Tables_number 14
_symmetry_space_group_name_Hall '-P 2yn'
_symmetry_space_group_name_H-M 'P 1 21/n 1'
_atom_sites_solution_hydrogens geom
_atom_sites_solution_primary direct
_atom_sites_solution_secondary difmap
_cell_angle_alpha 90.0000
_cell_angle_beta 107.914(15)
_cell_angle_gamma 90.0000
_cell_formula_units_Z 4
_cell_length_a 9.837(4)
_cell_length_b 13.221(3)
_cell_length_c 16.325(6)
_cell_measurement_reflns_used 16597
_cell_measurement_temperature 93
_cell_measurement_theta_max 27.53
_cell_measurement_theta_min 3.04
_cell_volume 2020.2(12)
_computing_cell_refinement 'RAPID AUTO'
_computing_data_collection 'RAPID AUTO (Rigaku, ????)'
_computing_data_reduction 'RAPID AUTO'
_computing_molecular_graphics 'CrystalStructure 4.0'
_computing_publication_material 'CrystalStructure 4.0 (Rigaku, 2010)'
_computing_structure_refinement 'SHELXL97 (Sheldrick, 2008)'
_computing_structure_solution 'SIR92 (Altomare, et al., 1994)'
_diffrn_ambient_temperature 93
_diffrn_detector_area_resol_mean 10.000
_diffrn_measured_fraction_theta_full 0.998
_diffrn_measured_fraction_theta_max 0.998
_diffrn_measurement_device_type 'Rigaku R-AXIS RAPID'
_diffrn_measurement_method \w
_diffrn_radiation_type 'Mo K\a'
_diffrn_radiation_wavelength 0.71075
_diffrn_reflns_av_R_equivalents 0.0335
_diffrn_reflns_limit_h_max 12
_diffrn_reflns_limit_h_min -12
_diffrn_reflns_limit_k_max 17
_diffrn_reflns_limit_k_min -17
_diffrn_reflns_limit_l_max 21
_diffrn_reflns_limit_l_min -21
_diffrn_reflns_number 19867
_diffrn_reflns_theta_full 27.47
_diffrn_reflns_theta_max 27.47
_diffrn_standards_number 0
_exptl_absorpt_coefficient_mu 0.083
_exptl_absorpt_correction_type none
_exptl_crystal_colour yellow
_exptl_crystal_density_diffrn 1.279
_exptl_crystal_density_method 'not measured'
_exptl_crystal_description block
_exptl_crystal_F_000 840.00
_exptl_crystal_size_max 0.400
_exptl_crystal_size_mid 0.400
_exptl_crystal_size_min 0.100
_refine_diff_density_max 0.340
_refine_diff_density_min -0.150
_refine_ls_extinction_method none
_refine_ls_goodness_of_fit_ref 1.037
_refine_ls_hydrogen_treatment refxyz
_refine_ls_number_parameters 347
_refine_ls_number_reflns 4626
_refine_ls_number_restraints 0
_refine_ls_R_factor_gt 0.0388
_refine_ls_shift/su_max 0.001
_refine_ls_structure_factor_coef Fsqd
_refine_ls_weighting_details 'w = 1/[\s^2^(Fo^2^)+(0.0509P)^2^+0.6326P] where P=(Fo^2^+2Fc^2^)/3'
_refine_ls_weighting_scheme calc
_refine_ls_wR_factor_ref 0.1011
_reflns_number_gt 4090
_reflns_number_total 4626
_reflns_threshold_expression F^2^>2.0\s(F^2^)
_cod_data_source_file 31_13_1.txt
_cod_data_source_block YK-2-3
_cod_database_code 1551645

loop_
_symmetry_equiv_pos_site_id
_symmetry_equiv_pos_as_xyz
1 +X,+Y,+Z
2 1/2-X,1/2+Y,1/2-Z
3 -X,-Y,-Z
4 1/2+X,1/2-Y,1/2+Z

loop_
_atom_site_label
_atom_site_type_symbol
_atom_site_fract_x
_atom_site_fract_y
_atom_site_fract_z
_atom_site_U_iso_or_equiv
_atom_site_adp_type
_atom_site_occupancy
_atom_site_symmetry_multiplicity
_atom_site_calc_flag
O1 O 0.31776(8) 0.19032(6) 0.87557(5) 0.02273(18) Uani 1.0 4 d
O2 O 0.73636(8) 0.30320(6) 0.82123(5) 0.02296(18) Uani 1.0 4 d
N1 N 0.68789(12) -0.18815(7) 0.84263(7) 0.0266(3) Uani 1.0 4 d
C1 C 0.56683(11) 0.22847(8) 0.88691(6) 0.0161(2) Uani 1.0 4 d
C2 C 0.40274(11) 0.24253(8) 0.85507(7) 0.0175(2) Uani 1.0 4 d
C3 C 0.36892(12) 0.32733(8) 0.79279(7) 0.0191(2) Uani 1.0 4 d
C4 C 0.49248(12) 0.36035(8) 0.77643(7) 0.0190(3) Uani 1.0 4 d
C5 C 0.61590(11) 0.29931(8) 0.82603(6) 0.0174(2) Uani 1.0 4 d
C6 C 0.23695(13) 0.37118(9) 0.75154(8) 0.0241(3) Uani 1.0 4 d
C7 C 0.23347(13) 0.44960(9) 0.69468(8) 0.0276(3) Uani 1.0 4 d
C8 C 0.35725(14) 0.48261(9) 0.67809(8) 0.0283(3) Uani 1.0 4 d
C9 C 0.48865(13) 0.43798(9) 0.71824(7) 0.0241(3) Uani 1.0 4 d
C10 C 0.63289(11) 0.27271(8) 0.97713(6) 0.0173(2) Uani 1.0 4 d
C11 C 0.55501(13) 0.32928(9) 1.01871(8) 0.0254(3) Uani 1.0 4 d
C12 C 0.62372(14) 0.37427(10) 1.09772(8) 0.0312(3) Uani 1.0 4 d
C13 C 0.76949(14) 0.36344(9) 1.13513(7) 0.0270(3) Uani 1.0 4 d
C14 C 0.84770(13) 0.30713(9) 1.09378(7) 0.0246(3) Uani 1.0 4 d
C15 C 0.77992(12) 0.26193(8) 1.01536(7) 0.0213(3) Uani 1.0 4 d
C16 C 0.60505(11) 0.11880(8) 0.87780(6) 0.0166(2) Uani 1.0 4 d
C17 C 0.62006(11) 0.04971(8) 0.94444(7) 0.0179(2) Uani 1.0 4 d
C18 C 0.64717(12) -0.05197(8) 0.93501(7) 0.0202(3) Uani 1.0 4 d
C19 C 0.66192(11) -0.08766(8) 0.85734(7) 0.0198(3) Uani 1.0 4 d
C20 C 0.64251(12) -0.01893(8) 0.78936(7) 0.0209(3) Uani 1.0 4 d
C21 C 0.61486(11) 0.08186(8) 0.79971(7) 0.0192(3) Uani 1.0 4 d
C22 C 0.75111(12) -0.26299(8) 0.90344(8) 0.0233(3) Uani 1.0 4 d
C23 C 0.84130(13) -0.24150(9) 0.98542(8) 0.0272(3) Uani 1.0 4 d
C24 C 0.89955(15) -0.31971(11) 1.04241(9) 0.0347(3) Uani 1.0 4 d
C25 C 0.87057(16) -0.41927(11) 1.01805(11) 0.0409(4) Uani 1.0 4 d
C26 C 0.78464(16) -0.44117(10) 0.93580(11) 0.0410(4) Uani 1.0 4 d
C27 C 0.72479(14) -0.36414(9) 0.87856(10) 0.0315(3) Uani 1.0 4 d
H1 H 0.1509(17) 0.3468(11) 0.7627(10) 0.031(4) Uiso 1.0 4 d
H2 H 0.1422(18) 0.4827(12) 0.6649(10) 0.038(4) Uiso 1.0 4 d
H3 H 0.3521(17) 0.5384(12) 0.6382(10) 0.035(4) Uiso 1.0 4 d
H4 H 0.5778(17) 0.4588(12) 0.7070(10) 0.032(4) Uiso 1.0 4 d
H5 H 0.4520(18) 0.3380(12) 0.9929(10) 0.034(4) Uiso 1.0 4 d
H6 H 0.5680(18) 0.4159(13) 1.1257(11) 0.041(5) Uiso 1.0 4 d
H7 H 0.8176(16) 0.3970(11) 1.1893(10) 0.030(4) Uiso 1.0 4 d
H8 H 0.9498(18) 0.2988(11) 1.1192(10) 0.032(4) Uiso 1.0 4 d
H9 H 0.8357(16) 0.2226(12) 0.9867(10) 0.030(4) Uiso 1.0 4 d
H10 H 0.6101(14) 0.0738(10) 0.9982(9) 0.021(4) Uiso 1.0 4 d
H11 H 0.6515(15) -0.0977(11) 0.9819(9) 0.026(4) Uiso 1.0 4 d
H12 H 0.6503(15) -0.0431(11) 0.7350(10) 0.026(4) Uiso 1.0 4 d
H13 H 0.6036(15) 0.1281(11) 0.7510(9) 0.025(4) Uiso 1.0 4 d
H14 H 0.6860(18) -0.2034(12) 0.7894(12) 0.039(5) Uiso 1.0 4 d
H15 H 0.8656(17) -0.1707(12) 1.0037(10) 0.036(4) Uiso 1.0 4 d
H16 H 0.963(2) -0.3025(13) 1.0998(13) 0.049(5) Uiso 1.0 4 d
H17 H 0.909(2) -0.4752(14) 1.0579(12) 0.052(5) Uiso 1.0 4 d
H18 H 0.763(3) -0.5113(16) 0.9159(13) 0.062(6) Uiso 1.0 4 d
H19 H 0.6605(19) -0.3790(13) 0.8201(11) 0.042(5) Uiso 1.0 4 d

loop_
_atom_site_aniso_label
_atom_site_aniso_U_11
_atom_site_aniso_U_22
_atom_site_aniso_U_33
_atom_site_aniso_U_12
_atom_site_aniso_U_13
_atom_site_aniso_U_23
O1 0.0199(4) 0.0231(4) 0.0267(4) -0.0023(3) 0.0094(4) -0.0001(3)
O2 0.0184(4) 0.0290(5) 0.0221(4) -0.0005(3) 0.0071(3) 0.0043(3)
N1 0.0381(6) 0.0213(5) 0.0217(5) 0.0064(4) 0.0112(5) -0.0026(4)
C1 0.0157(5) 0.0173(5) 0.0153(5) 0.0008(4) 0.0048(4) 0.0008(4)
C2 0.0176(5) 0.0178(5) 0.0167(5) 0.0005(4) 0.0046(4) -0.0035(4)
C3 0.0200(5) 0.0186(5) 0.0171(5) 0.0013(4) 0.0036(4) -0.0019(4)
C4 0.0204(6) 0.0184(5) 0.0163(5) 0.0006(4) 0.0027(4) -0.0008(4)
C5 0.0193(5) 0.0175(5) 0.0147(5) -0.0012(4) 0.0044(4) -0.0009(4)
C6 0.0201(6) 0.0255(6) 0.0247(6) 0.0034(5) 0.0038(5) -0.0022(5)
C7 0.0246(6) 0.0290(6) 0.0242(6) 0.0095(5) 0.0001(5) 0.0012(5)
C8 0.0334(7) 0.0245(6) 0.0244(6) 0.0059(5) 0.0049(5) 0.0065(5)
C9 0.0258(6) 0.0224(6) 0.0228(6) 0.0008(5) 0.0056(5) 0.0038(5)
C10 0.0201(5) 0.0162(5) 0.0151(5) -0.0008(4) 0.0046(4) 0.0010(4)
C11 0.0207(6) 0.0319(7) 0.0233(6) 0.0020(5) 0.0064(5) -0.0047(5)
C12 0.0299(7) 0.0385(7) 0.0262(6) 0.0022(5) 0.0102(5) -0.0110(5)
C13 0.0315(7) 0.0293(6) 0.0183(6) -0.0029(5) 0.0050(5) -0.0048(5)
C14 0.0217(6) 0.0274(6) 0.0214(6) -0.0007(5) 0.0017(5) -0.0003(5)
C15 0.0210(6) 0.0224(6) 0.0200(6) 0.0015(4) 0.0056(5) -0.0011(4)
C16 0.0141(5) 0.0182(5) 0.0171(5) 0.0009(4) 0.0040(4) -0.0002(4)
C17 0.0191(5) 0.0196(5) 0.0157(5) 0.0003(4) 0.0061(4) -0.0005(4)
C18 0.0230(6) 0.0203(6) 0.0184(5) 0.0019(4) 0.0079(4) 0.0020(4)
C19 0.0188(5) 0.0194(5) 0.0210(6) 0.0024(4) 0.0061(4) -0.0019(4)
C20 0.0213(6) 0.0255(6) 0.0163(5) 0.0030(4) 0.0064(4) -0.0026(4)
C21 0.0186(5) 0.0228(6) 0.0156(5) 0.0030(4) 0.0045(4) 0.0024(4)
C22 0.0249(6) 0.0198(6) 0.0297(6) 0.0037(4) 0.0152(5) 0.0005(5)
C23 0.0282(6) 0.0245(6) 0.0312(7) 0.0055(5) 0.0123(5) 0.0009(5)
C24 0.0322(7) 0.0385(8) 0.0358(8) 0.0136(6) 0.0142(6) 0.0085(6)
C25 0.0421(8) 0.0319(7) 0.0556(9) 0.0154(6) 0.0253(7) 0.0182(7)
C26 0.0434(8) 0.0192(6) 0.0678(11) 0.0037(6) 0.0283(8) 0.0035(6)
C27 0.0315(7) 0.0222(6) 0.0448(8) -0.0002(5) 0.0179(6) -0.0050(5)

loop_
_atom_type_symbol
_atom_type_description
_atom_type_scat_dispersion_real
_atom_type_scat_dispersion_imag
_atom_type_scat_source
C C 0.0033 0.0016
;
International Tables for Crystallography
(1992, Vol. C, Tables 4.2.6.8 and 6.1.1.4)
;
H H 0.0000 0.0000
;
International Tables for Crystallography
(1992, Vol. C, Table 6.1.1.4)
;
O O 0.0106 0.0060
;
International Tables for Crystallography
(1992, Vol. C, Tables 4.2.6.8 and 6.1.1.4)
;
N N 0.0061 0.0033
;
International Tables for Crystallography
(1992, Vol. C, Tables 4.2.6.8 and 6.1.1.4)
;

loop_
_geom_angle_atom_site_label_1
_geom_angle_atom_site_label_2
_geom_angle_atom_site_label_3
_geom_angle
_geom_angle_publ_flag
C19 N1 C22 128.13(11) yes
C2 C1 C5 102.17(8) yes
C2 C1 C10 111.56(10) yes
C2 C1 C16 110.27(9) yes
C5 C1 C10 105.23(9) yes
C5 C1 C16 112.34(10) yes
C10 C1 C16 114.51(8) yes
O1 C2 C1 125.28(10) yes
O1 C2 C3 126.46(10) yes
C1 C2 C3 108.20(10) yes
C2 C3 C4 110.12(10) yes
C2 C3 C6 128.80(12) yes
C4 C3 C6 121.06(11) yes
C3 C4 C5 110.05(10) yes
C3 C4 C9 121.36(10) yes
C5 C4 C9 128.56(12) yes
O2 C5 C1 124.86(9) yes
O2 C5 C4 126.66(11) yes
C1 C5 C4 108.49(10) yes
C3 C6 C7 117.59(13) yes
C6 C7 C8 121.38(11) yes
C7 C8 C9 121.10(12) yes
C4 C9 C8 117.50(13) yes
C1 C10 C11 122.78(10) yes
C1 C10 C15 117.78(11) yes
C11 C10 C15 119.24(10) yes
C10 C11 C12 119.97(11) yes
C11 C12 C13 120.47(13) yes
C12 C13 C14 119.75(11) yes
C13 C14 C15 120.05(11) yes
C10 C15 C14 120.52(12) yes
C1 C16 C17 121.34(10) yes
C1 C16 C21 120.86(9) yes
C17 C16 C21 117.60(10) yes
C16 C17 C18 121.75(11) yes
C17 C18 C19 120.21(11) yes
N1 C19 C18 123.69(11) yes
N1 C19 C20 118.12(11) yes
C18 C19 C20 118.12(10) yes
C19 C20 C21 120.86(11) yes
C16 C21 C20 121.40(11) yes
N1 C22 C23 123.36(10) yes
N1 C22 C27 117.80(11) yes
C23 C22 C27 118.81(11) yes
C22 C23 C24 120.14(12) yes
C23 C24 C25 120.69(13) yes
C24 C25 C26 119.43(14) yes
C25 C26 C27 120.56(13) yes
C22 C27 C26 120.32(13) yes
C19 N1 H14 116.0(11) no
C22 N1 H14 113.8(11) no
C3 C6 H1 120.5(9) no
C7 C6 H1 121.9(9) no
C6 C7 H2 119.7(11) no
C8 C7 H2 119.0(11) no
C7 C8 H3 119.8(10) no
C9 C8 H3 119.1(10) no
C4 C9 H4 119.5(9) no
C8 C9 H4 123.0(9) no
C10 C11 H5 120.5(10) no
C12 C11 H5 119.5(10) no
C11 C12 H6 119.3(9) no
C13 C12 H6 120.2(9) no
C12 C13 H7 120.2(10) no
C14 C13 H7 120.0(10) no
C13 C14 H8 120.7(10) no
C15 C14 H8 119.3(10) no
C10 C15 H9 119.9(8) no
C14 C15 H9 119.5(8) no
C16 C17 H10 118.5(8) no
C18 C17 H10 119.7(8) no
C17 C18 H11 118.7(9) no
C19 C18 H11 121.0(9) no
C19 C20 H12 118.8(9) no
C21 C20 H12 120.3(9) no
C16 C21 H13 120.0(9) no
C20 C21 H13 118.6(9) no
C22 C23 H15 120.5(9) no
C24 C23 H15 119.4(9) no
C23 C24 H16 118.5(10) no
C25 C24 H16 120.8(10) no
C24 C25 H17 121.6(11) no
C26 C25 H17 118.9(11) no
C25 C26 H18 121.6(11) no
C27 C26 H18 117.8(11) no
C22 C27 H19 118.5(10) no
C26 C27 H19 121.2(10) no

loop_
_geom_bond_atom_site_label_1
_geom_bond_atom_site_label_2
_geom_bond_distance
_geom_bond_publ_flag
O1 C2 1.2080(15) yes
O2 C5 1.2125(15) yes
N1 C19 1.3877(15) yes
N1 C22 1.4041(15) yes
C1 C2 1.5473(16) yes
C1 C5 1.5469(16) yes
C1 C10 1.5313(14) yes
C1 C16 1.5166(16) yes
C2 C3 1.4810(16) yes
C3 C4 1.3925(19) yes
C3 C6 1.3918(16) yes
C4 C5 1.4752(15) yes
C4 C9 1.3911(17) yes
C6 C7 1.3850(18) yes
C7 C8 1.396(2) yes
C8 C9 1.3883(18) yes
C10 C11 1.3881(19) yes
C10 C15 1.3951(16) yes
C11 C12 1.3921(18) yes
C12 C13 1.3824(19) yes
C13 C14 1.386(2) yes
C14 C15 1.3840(16) yes
C16 C17 1.3931(16) yes
C16 C21 1.3959(17) yes
C17 C18 1.3882(16) yes
C18 C19 1.4016(18) yes
C19 C20 1.4012(16) yes
C20 C21 1.3807(16) yes
C22 C23 1.3887(17) yes
C22 C27 1.3984(17) yes
C23 C24 1.3911(19) yes
C24 C25 1.379(2) yes
C25 C26 1.380(3) yes
C26 C27 1.385(2) yes
N1 H14 0.887(19) no
C6 H1 0.974(18) no
C7 H2 0.982(16) no
C8 H3 0.975(16) no
C9 H4 0.988(18) no
C11 H5 0.977(16) no
C12 H6 0.983(19) no
C13 H7 0.971(14) no
C14 H8 0.968(16) no
C15 H9 0.974(17) no
C17 H10 0.967(15) no
C18 H11 0.966(15) no
C20 H12 0.969(16) no
C21 H13 0.983(15) no
C23 H15 0.989(16) no
C24 H16 0.979(18) no
C25 H17 0.980(18) no
C26 H18 0.98(2) no
C27 H19 0.989(16) no

loop_
_geom_contact_atom_site_label_1
_geom_contact_atom_site_label_2
_geom_contact_distance
_geom_contact_publ_flag
_geom_contact_site_symmetry_2
O1 C4 3.5125(17) no .
O1 C5 3.5764(18) no .
O1 C6 3.0755(16) no .
O1 C10 3.2223(16) no .
O1 C11 3.3057(16) no .
O1 C16 2.9696(17) no .
O1 C17 3.3921(16) no .
O2 C2 3.5825(19) no .
O2 C3 3.514(2) no .
O2 C9 3.0691(15) no .
O2 C10 3.0446(17) no .
O2 C15 3.1128(18) no .
O2 C16 3.0329(15) no .
O2 C21 3.1396(15) no .
C2 C11 2.8695(18) no .
C2 C17 3.3584(16) no .
C2 C21 3.2929(18) no .
C3 C8 2.7571(18) no .
C3 C10 3.3931(17) no .
C3 C11 3.578(2) no .
C3 C16 3.5971(17) no .
C4 C7 2.7520(18) no .
C4 C10 3.3468(18) no .
C5 C11 3.401(2) no .
C5 C15 3.0550(17) no .
C5 C21 2.9063(17) no .
C6 C9 2.834(3) no .
C10 C13 2.7866(16) no .
C10 C17 2.9919(17) no .
C11 C14 2.776(2) no .
C12 C15 2.765(2) no .
C15 C16 3.0342(16) no .
C15 C17 3.2504(16) no .
C16 C19 2.8267(17) no .
C17 C20 2.7615(19) no .
C18 C21 2.7710(17) no .
C18 C22 3.0690(17) no .
C18 C23 3.1042(17) no .
C19 C23 3.0582(17) no .
C22 C25 2.792(2) no .
C23 C26 2.7672(19) no .
C24 C27 2.762(2) no .
O1 C7 3.3678(16) no 2_546
O1 C8 3.2163(16) no 2_546
O1 C18 3.5172(17) no 3_657
O1 C23 3.200(2) no 3_657
O1 C24 3.324(2) no 3_657
O2 N1 2.9917(19) no 2_656
O2 C20 3.3960(16) no 2_656
O2 C24 3.5952(19) no 3_757
N1 O2 2.9917(19) no 2_646
C3 C13 3.5205(18) no 4_454
C7 O1 3.3678(16) no 2_556
C8 O1 3.2163(16) no 2_556
C12 C27 3.569(3) no 3_657
C13 C3 3.5205(18) no 4_555
C18 O1 3.5172(17) no 3_657
C20 O2 3.3960(16) no 2_646
C23 O1 3.200(2) no 3_657
C24 O1 3.324(2) no 3_657
C24 O2 3.5952(19) no 3_757
C25 C25 3.509(3) no 3_747
C27 C12 3.569(3) no 3_657
O1 H1 2.917(14) no .
O1 H5 2.769(15) no .
O1 H10 3.333(13) no .
O2 H4 2.890(14) no .
O2 H9 2.786(15) no .
O2 H13 2.731(14) no .
N1 H11 2.689(16) no .
N1 H12 2.550(15) no .
N1 H15 2.682(15) no .
N1 H19 2.552(17) no .
C1 H5 2.751(18) no .
C1 H9 2.646(14) no .
C1 H10 2.682(14) no .
C1 H13 2.704(16) no .
C2 H1 2.831(15) no .
C2 H5 2.494(16) no .
C2 H10 3.416(13) no .
C2 H13 3.339(17) no .
C3 H2 3.269(15) no .
C3 H4 3.313(18) no .
C3 H5 3.117(16) no .
C4 H1 3.303(17) no .
C4 H3 3.260(15) no .
C4 H13 3.328(15) no .
C5 H4 2.813(15) no .
C5 H9 3.016(14) no .
C5 H13 2.559(14) no .
C6 H3 3.299(17) no .
C7 H4 3.333(17) no .
C8 H1 3.313(18) no .
C9 H2 3.301(17) no .
C10 H6 3.290(18) no .
C10 H8 3.282(15) no .
C10 H10 2.671(14) no .
C11 H7 3.286(14) no .
C11 H9 3.282(17) no .
C11 H10 3.453(14) no .
C12 H8 3.274(18) no .
C13 H5 3.286(15) no .
C13 H9 3.277(17) no .
C14 H6 3.285(19) no .
C15 H5 3.290(18) no .
C15 H7 3.277(16) no .
C15 H10 2.961(14) no .
C16 H9 2.776(14) no .
C16 H11 3.288(15) no .
C16 H12 3.295(16) no .
C17 H9 3.049(15) no .
C17 H13 3.281(16) no .
C18 H12 3.277(16) no .
C18 H14 3.220(19) no .
C18 H15 2.619(16) no .
C19 H10 3.291(15) no .
C19 H13 3.297(14) no .
C19 H15 2.825(15) no .
C20 H11 3.287(16) no .
C20 H14 2.476(16) no .
C21 H10 3.258(15) no .
C22 H11 2.855(16) no .
C22 H16 3.283(18) no .
C22 H18 3.29(2) no .
C23 H11 2.653(15) no .
C23 H14 3.134(17) no .
C23 H17 3.302(19) no .
C23 H19 3.286(16) no .
C24 H18 3.28(2) no .
C25 H15 3.294(16) no .
C25 H19 3.300(16) no .
C26 H16 3.274(18) no .
C27 H14 2.538(17) no .
C27 H15 3.300(16) no .
C27 H17 3.278(17) no .
H1 H2 2.39(3) no .
H2 H3 2.36(3) no .
H3 H4 2.40(2) no .
H5 H6 2.35(2) no .
H6 H7 2.37(3) no .
H7 H8 2.37(3) no .
H8 H9 2.34(2) no .
H9 H10 3.01(3) no .
H10 H11 2.33(2) no .
H11 H14 3.55(3) no .
H11 H15 2.24(3) no .
H12 H13 2.34(2) no .
H12 H14 2.28(3) no .
H14 H15 3.43(3) no .
H14 H19 2.40(3) no .
H15 H16 2.34(3) no .
H16 H17 2.40(3) no .
H17 H18 2.37(3) no .
H18 H19 2.36(3) no .
O1 H2 2.879(16) no 2_546
O1 H3 2.578(16) no 2_546
O1 H7 3.252(16) no 4_454
O1 H11 2.563(15) no 3_657
O1 H15 3.065(19) no 3_657
O1 H16 3.27(2) no 3_657
O2 H12 2.616(16) no 2_656
O2 H14 2.17(2) no 2_656
O2 H16 2.838(19) no 3_757
O2 H18 2.87(2) no 1_565
N1 H1 3.279(15) no 2_546
N1 H4 3.301(17) no 2_646
C2 H2 3.467(16) no 2_546
C2 H7 3.168(15) no 4_454
C2 H11 3.451(16) no 3_657
C3 H7 3.373(15) no 4_454
C3 H8 3.581(18) no 4_454
C4 H6 3.499(18) no 3_667
C4 H8 3.244(16) no 4_454
C4 H18 3.381(19) no 1_565
C5 H8 3.515(15) no 4_454
C5 H12 3.468(16) no 2_656
C5 H14 3.10(2) no 2_656
C5 H18 3.04(2) no 1_565
C6 H7 3.307(16) no 3_667
C7 H6 3.472(15) no 3_667
C7 H7 2.923(16) no 3_667
C7 H10 3.075(14) no 4_454
C8 H6 3.340(17) no 3_667
C8 H7 3.532(18) no 3_667
C8 H10 3.270(12) no 4_454
C8 H11 3.560(13) no 4_454
C9 H6 3.377(18) no 3_667
C9 H8 3.489(15) no 4_454
C9 H12 3.404(15) no 2_656
C9 H18 3.577(18) no 1_565
C9 H19 3.122(16) no 1_565
C10 H18 3.40(3) no 1_565
C12 H19 3.45(2) no 3_657
C13 H13 3.251(13) no 4_555
C13 H17 3.02(2) no 1_565
C14 H13 3.111(13) no 4_555
C14 H17 3.035(19) no 1_565
C15 H18 3.39(2) no 1_565
C16 H2 2.932(17) no 2_546
C16 H7 3.487(13) no 4_454
C17 H2 2.792(15) no 2_546
C17 H2 3.565(17) no 4_555
C17 H3 3.482(14) no 4_555
C17 H10 3.158(15) no 3_657
C17 H11 3.310(17) no 3_657
C18 H2 2.849(16) no 2_546
C18 H3 3.314(14) no 4_555
C18 H10 3.061(16) no 3_657
C19 H1 3.217(14) no 2_546
C19 H2 3.046(18) no 2_546
C19 H4 3.113(18) no 2_646
C20 H1 3.270(16) no 2_546
C20 H2 3.112(19) no 2_546
C20 H4 2.750(17) no 2_646
C20 H7 3.504(15) no 4_454
C20 H19 3.54(2) no 2_656
C21 H2 3.057(19) no 2_546
C21 H4 3.465(17) no 2_646
C21 H7 2.939(14) no 4_454
C21 H8 3.296(15) no 4_454
C21 H19 3.41(2) no 2_656
C22 H5 3.150(19) no 3_657
C22 H8 3.112(19) no 3_757
C22 H13 3.561(17) no 2_646
C23 H5 3.272(18) no 3_657
C23 H8 3.142(19) no 3_757
C23 H9 3.079(16) no 3_757
C24 H1 3.386(17) no 3_657
C24 H5 3.335(18) no 3_657
C24 H8 3.412(19) no 3_757
C24 H9 3.069(17) no 3_757
C25 H5 3.302(18) no 3_657
C25 H17 3.14(3) no 3_747
C25 H18 3.55(2) no 3_747
C26 H5 3.209(19) no 3_657
C26 H6 3.318(17) no 3_657
C26 H8 3.552(18) no 3_757
C26 H12 3.331(17) no 2_646
C26 H17 3.18(2) no 3_747
C27 H4 3.595(15) no 1_545
C27 H5 3.129(19) no 3_657
C27 H6 2.940(18) no 3_657
C27 H8 3.305(18) no 3_757
C27 H12 3.456(16) no 2_646
C27 H13 3.086(17) no 2_646
H1 N1 3.279(15) no 2_556
H1 C19 3.217(14) no 2_556
H1 C20 3.270(16) no 2_556
H1 C24 3.386(17) no 3_657
H1 H7 3.47(2) no 3_667
H1 H12 3.31(3) no 2_556
H1 H14 3.23(3) no 2_556
H1 H16 2.86(3) no 3_657
H1 H17 3.59(3) no 3_657
H2 O1 2.879(16) no 2_556
H2 C2 3.467(16) no 2_556
H2 C16 2.932(17) no 2_556
H2 C17 2.792(15) no 2_556
H2 C17 3.565(17) no 4_454
H2 C18 2.849(16) no 2_556
H2 C19 3.046(18) no 2_556
H2 C20 3.112(19) no 2_556
H2 C21 3.057(19) no 2_556
H2 H7 2.79(3) no 3_667
H2 H10 3.262(19) no 2_556
H2 H10 2.74(3) no 4_454
H2 H11 3.31(2) no 2_556
H2 H11 3.38(3) no 4_454
H3 O1 2.578(16) no 2_556
H3 C17 3.482(14) no 4_454
H3 C18 3.314(14) no 4_454
H3 H10 3.120(19) no 4_454
H3 H11 2.813(19) no 4_454
H3 H15 2.84(3) no 4_454
H4 N1 3.301(17) no 2_656
H4 C19 3.113(18) no 2_656
H4 C20 2.750(17) no 2_656
H4 C21 3.465(17) no 2_656
H4 C27 3.595(15) no 1_565
H4 H12 2.55(2) no 2_656
H4 H14 3.15(3) no 2_656
H4 H18 3.36(3) no 1_565
H4 H19 2.78(3) no 1_565
H5 C22 3.150(19) no 3_657
H5 C23 3.272(18) no 3_657
H5 C24 3.335(18) no 3_657
H5 C25 3.302(18) no 3_657
H5 C26 3.209(19) no 3_657
H5 C27 3.129(19) no 3_657
H5 H11 3.40(3) no 3_657
H5 H19 3.59(3) no 3_657
H6 C4 3.499(18) no 3_667
H6 C7 3.472(15) no 3_667
H6 C8 3.340(17) no 3_667
H6 C9 3.377(18) no 3_667
H6 C26 3.318(17) no 3_657
H6 C27 2.940(18) no 3_657
H6 H18 3.36(3) no 3_657
H6 H19 2.70(3) no 3_657
H7 O1 3.252(16) no 4_555
H7 C2 3.168(15) no 4_555
H7 C3 3.373(15) no 4_555
H7 C6 3.307(16) no 3_667
H7 C7 2.923(16) no 3_667
H7 C8 3.532(18) no 3_667
H7 C16 3.487(13) no 4_555
H7 C20 3.504(15) no 4_555
H7 C21 2.939(14) no 4_555
H7 H1 3.47(2) no 3_667
H7 H2 2.79(3) no 3_667
H7 H13 2.70(2) no 4_555
H7 H17 3.08(3) no 1_565
H8 C3 3.581(18) no 4_555
H8 C4 3.244(16) no 4_555
H8 C5 3.515(15) no 4_555
H8 C9 3.489(15) no 4_555
H8 C21 3.296(15) no 4_555
H8 C22 3.112(19) no 3_757
H8 C23 3.142(19) no 3_757
H8 C24 3.412(19) no 3_757
H8 C26 3.552(18) no 3_757
H8 C27 3.305(18) no 3_757
H8 H13 2.418(19) no 4_555
H8 H15 3.53(3) no 3_757
H8 H17 3.14(3) no 1_565
H9 C23 3.079(16) no 3_757
H9 C24 3.069(17) no 3_757
H9 H15 2.97(3) no 3_757
H9 H16 2.96(3) no 3_757
H10 C7 3.075(14) no 4_555
H10 C8 3.270(12) no 4_555
H10 C17 3.158(15) no 3_657
H10 C18 3.061(16) no 3_657
H10 H2 3.262(19) no 2_546
H10 H2 2.74(3) no 4_555
H10 H3 3.120(19) no 4_555
H10 H10 2.93(2) no 3_657
H10 H11 2.71(3) no 3_657
H11 O1 2.563(15) no 3_657
H11 C2 3.451(16) no 3_657
H11 C8 3.560(13) no 4_555
H11 C17 3.310(17) no 3_657
H11 H2 3.31(2) no 2_546
H11 H2 3.38(3) no 4_555
H11 H3 2.813(19) no 4_555
H11 H5 3.40(3) no 3_657
H11 H10 2.71(3) no 3_657
H12 O2 2.616(16) no 2_646
H12 C5 3.468(16) no 2_646
H12 C9 3.404(15) no 2_646
H12 C26 3.331(17) no 2_656
H12 C27 3.456(16) no 2_656
H12 H1 3.31(3) no 2_546
H12 H4 2.55(2) no 2_646
H12 H16 3.15(3) no 4_444
H12 H17 3.13(2) no 4_444
H12 H18 2.87(3) no 2_656
H12 H19 3.16(3) no 2_656
H13 C13 3.251(13) no 4_454
H13 C14 3.111(13) no 4_454
H13 C22 3.561(17) no 2_656
H13 C27 3.086(17) no 2_656
H13 H7 2.70(2) no 4_454
H13 H8 2.418(19) no 4_454
H13 H14 3.24(3) no 2_656
H13 H19 2.90(3) no 2_656
H14 O2 2.17(2) no 2_646
H14 C5 3.10(2) no 2_646
H14 H1 3.23(3) no 2_546
H14 H4 3.15(3) no 2_646
H14 H13 3.24(3) no 2_646
H14 H16 3.20(3) no 4_444
H15 O1 3.065(19) no 3_657
H15 H3 2.84(3) no 4_555
H15 H8 3.53(3) no 3_757
H15 H9 2.97(3) no 3_757
H16 O1 3.27(2) no 3_657
H16 O2 2.838(19) no 3_757
H16 H1 2.86(3) no 3_657
H16 H9 2.96(3) no 3_757
H16 H12 3.15(3) no 4_545
H16 H14 3.20(3) no 4_545
H17 C13 3.02(2) no 1_545
H17 C14 3.035(19) no 1_545
H17 C25 3.14(3) no 3_747
H17 C26 3.18(2) no 3_747
H17 H1 3.59(3) no 3_657
H17 H7 3.08(3) no 1_545
H17 H8 3.14(3) no 1_545
H17 H12 3.13(2) no 4_545
H17 H17 3.04(3) no 3_747
H17 H18 3.12(3) no 3_747
H18 O2 2.87(2) no 1_545
H18 C4 3.381(19) no 1_545
H18 C5 3.04(2) no 1_545
H18 C9 3.577(18) no 1_545
H18 C10 3.40(3) no 1_545
H18 C15 3.39(2) no 1_545
H18 C25 3.55(2) no 3_747
H18 H4 3.36(3) no 1_545
H18 H6 3.36(3) no 3_657
H18 H12 2.87(3) no 2_646
H18 H17 3.12(3) no 3_747
H19 C9 3.122(16) no 1_545
H19 C12 3.45(2) no 3_657
H19 C20 3.54(2) no 2_646
H19 C21 3.41(2) no 2_646
H19 H4 2.78(3) no 1_545
H19 H5 3.59(3) no 3_657
H19 H6 2.70(3) no 3_657
H19 H12 3.16(3) no 2_646
H19 H13 2.90(3) no 2_646

loop_
_geom_hbond_atom_site_label_D
_geom_hbond_atom_site_label_H
_geom_hbond_atom_site_label_A
_geom_hbond_site_symmetry_A
_geom_hbond_distance_DA
_geom_hbond_distance_DH
_geom_hbond_distance_HA
_geom_hbond_angle_DHA
_geom_hbond_publ_flag
N1 H14 O2 2_646 2.9917(19) 0.887 2.168(19) 154.2(15) no

loop_
_geom_torsion_atom_site_label_1
_geom_torsion_atom_site_label_2
_geom_torsion_atom_site_label_3
_geom_torsion_atom_site_label_4
_geom_torsion
_geom_torsion_publ_flag
C19 N1 C22 C23 -22.9(2) no
C19 N1 C22 C27 159.16(12) no
C22 N1 C19 C18 -23.96(19) no
C22 N1 C19 C20 159.25(12) no
C2 C1 C5 O2 -170.87(9) no
C2 C1 C5 C4 9.49(10) no
C5 C1 C2 O1 168.29(10) no
C5 C1 C2 C3 -9.18(10) no
C2 C1 C10 C11 -7.65(14) no
C2 C1 C10 C15 177.60(8) no
C10 C1 C2 O1 -79.73(13) no
C10 C1 C2 C3 102.79(10) no
C2 C1 C16 C17 -90.71(10) no
C2 C1 C16 C21 83.99(12) no
C16 C1 C2 O1 48.68(14) no
C16 C1 C2 C3 -128.79(9) no
C5 C1 C10 C11 102.38(11) no
C5 C1 C10 C15 -72.36(11) no
C10 C1 C5 O2 72.49(12) no
C10 C1 C5 C4 -107.15(9) no
C5 C1 C16 C17 156.04(8) no
C5 C1 C16 C21 -29.26(12) no
C16 C1 C5 O2 -52.73(12) no
C16 C1 C5 C4 127.63(8) no
C10 C1 C16 C17 36.07(14) no
C10 C1 C16 C21 -149.23(9) no
C16 C1 C10 C11 -133.77(10) no
C16 C1 C10 C15 51.49(13) no
O1 C2 C3 C4 -171.60(11) no
O1 C2 C3 C6 6.85(19) no
C1 C2 C3 C4 5.84(12) no
C1 C2 C3 C6 -175.72(10) no
C2 C3 C4 C5 0.47(12) no
C2 C3 C4 C9 178.40(9) no
C2 C3 C6 C7 -179.17(10) no
C4 C3 C6 C7 -0.87(17) no
C6 C3 C4 C5 -178.11(10) no
C6 C3 C4 C9 -0.18(17) no
C3 C4 C5 O2 173.76(10) no
C3 C4 C5 C1 -6.62(12) no
C3 C4 C9 C8 1.08(16) no
C5 C4 C9 C8 178.59(10) no
C9 C4 C5 O2 -3.98(18) no
C9 C4 C5 C1 175.65(10) no
C3 C6 C7 C8 1.02(18) no
C6 C7 C8 C9 -0.12(19) no
C7 C8 C9 C4 -0.94(17) no
C1 C10 C11 C12 -174.81(10) no
C1 C10 C15 C14 174.85(9) no
C11 C10 C15 C14 -0.08(16) no
C15 C10 C11 C12 -0.14(17) no
C10 C11 C12 C13 0.28(19) no
C11 C12 C13 C14 -0.19(19) no
C12 C13 C14 C15 -0.03(18) no
C13 C14 C15 C10 0.17(18) no
C1 C16 C17 C18 176.35(8) no
C1 C16 C21 C20 -176.71(9) no
C17 C16 C21 C20 -1.82(15) no
C21 C16 C17 C18 1.49(15) no
C16 C17 C18 C19 0.76(16) no
C17 C18 C19 N1 -179.46(9) no
C17 C18 C19 C20 -2.66(15) no
N1 C19 C20 C21 179.33(9) no
C18 C19 C20 C21 2.35(16) no
C19 C20 C21 C16 -0.10(16) no
N1 C22 C23 C24 179.70(12) no
N1 C22 C27 C26 179.84(12) no
C23 C22 C27 C26 1.8(3) no
C27 C22 C23 C24 -2.4(2) no
C22 C23 C24 C25 1.0(3) no
C23 C24 C25 C26 1.0(3) no
C24 C25 C26 C27 -1.6(3) no
C25 C26 C27 C22 0.2(3) no
